data_1545687
loop_
_publ_author_name
'Suzuki, Naoyuki'
'Hofstra, Julie L.'
'Poremba, Kelsey E.'
'Reisman, Sarah E.'

_publ_section_title
;
 Nickel-Catalyzed Enantioselective Cross-Coupling of N-Hydroxyphthalimide
 Esters with Vinyl Bromides.
;
_journal_issue 8
_journal_name_full 'Organic letters'
_journal_page_first 2150
_journal_page_last 2153
_journal_paper_doi 10.1021/acs.orglett.7b00793
_journal_volume 19
_journal_year 2017
_chemical_absolute_configuration ad
_chemical_formula_moiety 'C23 H20 Br2 N2 Ni O2'
_chemical_formula_sum 'C23 H20 Br2 N2 Ni O2'
_chemical_formula_weight 574.94
_chemical_melting_point_gt 300
_chemical_name_common JLH-3-168
_chemical_name_systematic JLH-3-168
_space_group_crystal_system tetragonal
_space_group_IT_number 76
_space_group_name_Hall 'P 4w'
_space_group_name_H-M_alt 'P 41'
_symmetry_space_group_name_Hall 'P 4w'
_symmetry_space_group_name_H-M 'P 41'
_atom_sites_solution_hydrogens geom
_atom_sites_solution_primary direct
_atom_sites_solution_secondary difmap
_audit_creation_date 2016-09-07
_audit_creation_method
;
Olex2 1.2
(compiled 2016.02.19 svn.r3266 for OlexSys, GUI svn.r5155)
;
_cell_angle_alpha 90
_cell_angle_beta 90
_cell_angle_gamma 90
_cell_formula_units_Z 4
_cell_length_a 9.4823(6)
_cell_length_b 9.4823(6)
_cell_length_c 24.418(2)
_cell_measurement_reflns_used 9737
_cell_measurement_temperature 100(2)
_cell_measurement_theta_max 32.04
_cell_measurement_theta_min 2.30
_cell_volume 2195.5(3)
_computing_cell_refinement 'SAINT v8.34A (Bruker-AXS, 2013)'
_computing_data_collection 'APEX2 v2014.11-0 (Bruker-AXS, 2014)'
_computing_data_reduction 'SAINT v8.34A (Bruker-AXS, 2013)'
_computing_structure_refinement 'SHELXL-2014/7 (Sheldrick, 2014)'
_computing_structure_solution 'SHELXS-2013/1 (Sheldrick, 2013)'
_diffrn_ambient_temperature 100.0
_diffrn_detector 'CCD Area Detector'
_diffrn_detector_area_resol_mean 8.33
_diffrn_detector_type 'Bruker APEXII CCD'
_diffrn_measured_fraction_theta_full 1.000
_diffrn_measured_fraction_theta_max 0.992
_diffrn_measurement_device '\k-geometry diffractometer'
_diffrn_measurement_device_type 'Bruker KAPPA APEXII CCD'
_diffrn_measurement_method '\f and \w scans'
_diffrn_radiation_monochromator graphite
_diffrn_radiation_type MoK\a
_diffrn_radiation_wavelength 0.71073
_diffrn_reflns_av_R_equivalents 0.0431
_diffrn_reflns_av_unetI/netI 0.0351
_diffrn_reflns_Laue_measured_fraction_full 1.000
_diffrn_reflns_Laue_measured_fraction_max 0.992
_diffrn_reflns_limit_h_max 16
_diffrn_reflns_limit_h_min -16
_diffrn_reflns_limit_k_max 16
_diffrn_reflns_limit_k_min -16
_diffrn_reflns_limit_l_max 43
_diffrn_reflns_limit_l_min -42
_diffrn_reflns_number 113308
_diffrn_reflns_point_group_measured_fraction_full 1.000
_diffrn_reflns_point_group_measured_fraction_max 0.987
_diffrn_reflns_theta_full 25.242
_diffrn_reflns_theta_max 38.918
_diffrn_reflns_theta_min 0.834
_diffrn_source 'fine-focus sealed tube'
_diffrn_source_current 30
_diffrn_source_voltage 50
_diffrn_standards_number 0
_exptl_absorpt_coefficient_mu 4.546
_exptl_absorpt_correction_T_max 0.7476
_exptl_absorpt_correction_T_min 0.5466
_exptl_absorpt_correction_type multi-scan
_exptl_absorpt_process_details 'SADABS-2014/5 (Sheldrick, 2014)'
_exptl_crystal_colour violet
_exptl_crystal_colour_primary violet
_exptl_crystal_density_diffrn 1.739
_exptl_crystal_density_method 'not measured'
_exptl_crystal_description plate
_exptl_crystal_F_000 1144
_exptl_crystal_size_max 0.31
_exptl_crystal_size_mid 0.27
_exptl_crystal_size_min 0.14
_refine_diff_density_max 2.381
_refine_diff_density_min -1.019
_refine_diff_density_rms 0.148
_refine_ls_abs_structure_details
;
 Flack x determined using 4664 quotients [(I+)-(I-)]/[(I+)+(I-)]
 (Parsons, Flack and Wagner, Acta Cryst. B69 (2013) 249-259).
;
_refine_ls_abs_structure_Flack 0.011(2)
_refine_ls_extinction_method none
_refine_ls_goodness_of_fit_ref 1.056
_refine_ls_hydrogen_treatment constr
_refine_ls_matrix_type full
_refine_ls_number_parameters 272
_refine_ls_number_reflns 12464
_refine_ls_number_restraints 1
_refine_ls_restrained_S_all 1.055
_refine_ls_R_factor_all 0.0580
_refine_ls_R_factor_gt 0.0470
_refine_ls_shift/su_max 0.001
_refine_ls_shift/su_mean 0.000
_refine_ls_structure_factor_coef Fsqd
_refine_ls_weighting_details 'w=1/[\s^2^(Fo^2^)+(0.0487P)^2^+4.8435P] where P=(Fo^2^+2Fc^2^)/3'
_refine_ls_weighting_scheme calc
_refine_ls_wR_factor_gt 0.1114
_refine_ls_wR_factor_ref 0.1168
_reflns_Friedel_coverage 0.957
_reflns_Friedel_fraction_full 1.000
_reflns_Friedel_fraction_max 0.983
_reflns_number_gt 11041
_reflns_number_total 12464
_reflns_threshold_expression 'I > 2\s(I)'
_cod_data_source_file ol7b00793_si_002.cif
_cod_data_source_block mkt
_cod_depositor_comments
;
The following automatic conversions were performed:

'_chemical_melting_point' tag was changed to
'_chemical_melting_point_gt' since the value was specified as 'more
than' ('>') a certain temperature. The value '>300' was changed to
'300' - it should be numeric and without a unit designator.

Automatic conversion script
Id: cif_fix_values 4973 2017-02-22 13:04:09Z antanas 

 Adding full bibliography for 1545687.cif.
;
_cod_database_code 1545687
_shelx_space_group_comment
;
The symmetry employed for this shelxl refinement is uniquely defined
by the following loop, which should always be used as a source of
symmetry information in preference to the above space-group names.
They are only intended as comments.
;
_shelx_estimated_absorpt_t_max 0.569
_shelx_estimated_absorpt_t_min 0.333
_olex2_refinement_description
;
1. Twinned data refinement
 Scales: 0.5020(14) 0.4980(14)
2. Fixed Uiso
 At 1.2 times of:
  All C(H) groups, All C(H,H) groups
3.a Ternary CH refined with riding coordinates:
 C1(H1), C2(H2), C16(H16), C15(H15)
3.b Secondary CH2 refined with riding coordinates:
 C12(H12A,H12B), C3(H3A,H3B), C17(H17A,H17B), C13(H13A,H13B)
3.c Aromatic/amide H refined with riding coordinates:
 C19(H19), C8(H8), C20(H20), C6(H6), C7(H7), C22(H22), C5(H5), C21(H21)
;
_shelx_shelxl_version_number 2014/7
_olex2_submission_special_instructions 'No special instructions were received'

loop_
_space_group_symop_operation_xyz
'x, y, z'
'-x, -y, z+1/2'
'-y, x, z+1/4'
'y, -x, z+3/4'

loop_
_atom_site_label
_atom_site_type_symbol
_atom_site_fract_x
_atom_site_fract_y
_atom_site_fract_z
_atom_site_U_iso_or_equiv
_atom_site_adp_type
_atom_site_occupancy
_atom_site_site_symmetry_order
_atom_site_calc_flag
_atom_site_refinement_flags_posn
Br2 Br 0.71585(6) 1.11594(6) 0.59022(2) 0.02282(11) Uani 1 1 d .
Ni1 Ni 0.59567(7) 1.03442(7) 0.51098(3) 0.01659(11) Uani 1 1 d .
C1 C 0.7148(5) 0.7425(5) 0.5379(2) 0.0171(8) Uani 1 1 d .
H1 H 0.7730 0.7830 0.5682 0.021 Uiso 1 1 calc R
N1 N 0.5905(5) 0.8301(5) 0.52627(19) 0.0159(7) Uani 1 1 d .
C11 C 0.3313(6) 0.7916(6) 0.5247(2) 0.0196(9) Uani 1 1 d .
O1 O 0.5007(5) 0.6190(5) 0.5481(2) 0.0248(9) Uani 1 1 d .
C2 C 0.6524(6) 0.5978(6) 0.5538(3) 0.0202(9) Uani 1 1 d .
H2 H 0.6782 0.5713 0.5921 0.024 Uiso 1 1 calc R
C10 C 0.4805(6) 0.7514(6) 0.5330(2) 0.0185(9) Uani 1 1 d .
Br1 Br 0.66323(7) 1.13267(8) 0.42622(3) 0.02655(13) Uani 1 1 d .
C14 C 0.3027(5) 0.9366(5) 0.5081(3) 0.0171(8) Uani 1 1 d .
O2 O 0.1668(5) 0.9629(5) 0.4965(2) 0.0233(8) Uani 1 1 d .
N2 N 0.3874(5) 1.0395(5) 0.5047(2) 0.0171(7) Uani 1 1 d .
C16 C 0.1592(6) 1.1077(6) 0.4742(3) 0.0218(10) Uani 1 1 d .
H16 H 0.1459 1.1081 0.4335 0.026 Uiso 1 1 calc R
C23 C 0.2719(6) 1.2545(5) 0.5415(3) 0.0192(9) Uani 1 1 d .
C9 C 0.8035(5) 0.7124(6) 0.4876(2) 0.0175(9) Uani 1 1 d .
C19 C 0.0748(7) 1.3449(6) 0.5936(3) 0.0276(12) Uani 1 1 d .
H19 H -0.0240 1.3548 0.5989 0.033 Uiso 1 1 calc R
C18 C 0.1270(6) 1.2687(6) 0.5487(3) 0.0226(10) Uani 1 1 d .
C8 C 0.8818(6) 0.8080(6) 0.4570(3) 0.0220(10) Uani 1 1 d .
H8 H 0.8837 0.9049 0.4668 0.026 Uiso 1 1 calc R
C20 C 0.1676(8) 1.4047(7) 0.6297(3) 0.0274(12) Uani 1 1 d .
H20 H 0.1326 1.4574 0.6598 0.033 Uiso 1 1 calc R
C15 C 0.3037(6) 1.1685(6) 0.4910(3) 0.0205(10) Uani 1 1 d .
H15 H 0.3481 1.2258 0.4612 0.025 Uiso 1 1 calc R
C6 C 0.9544(7) 0.6152(7) 0.3987(3) 0.0252(11) Uani 1 1 d .
H6 H 1.0100 0.5821 0.3690 0.030 Uiso 1 1 calc R
C12 C 0.2328(7) 0.6732(6) 0.5060(4) 0.0299(14) Uani 1 1 d .
H12A H 0.1564 0.6980 0.4802 0.036 Uiso 1 1 calc R
H12B H 0.2748 0.5788 0.5001 0.036 Uiso 1 1 calc R
C3 C 0.7058(8) 0.4881(6) 0.5125(3) 0.0284(12) Uani 1 1 d .
H3A H 0.7610 0.4137 0.5312 0.034 Uiso 1 1 calc R
H3B H 0.6260 0.4435 0.4929 0.034 Uiso 1 1 calc R
C7 C 0.9565(6) 0.7606(7) 0.4124(3) 0.0240(11) Uani 1 1 d .
H7 H 1.0095 0.8250 0.3909 0.029 Uiso 1 1 calc R
C22 C 0.3654(6) 1.3140(6) 0.5781(3) 0.0238(11) Uani 1 1 d .
H22 H 0.4642 1.3041 0.5730 0.029 Uiso 1 1 calc R
C4 C 0.7974(6) 0.5693(6) 0.4733(3) 0.0205(9) Uani 1 1 d .
C5 C 0.8719(7) 0.5204(6) 0.4282(3) 0.0233(10) Uani 1 1 d .
H5 H 0.8665 0.4242 0.4176 0.028 Uiso 1 1 calc R
C17 C 0.0465(6) 1.1933(7) 0.5034(3) 0.0274(12) Uani 1 1 d .
H17A H -0.0274 1.1311 0.5189 0.033 Uiso 1 1 calc R
H17B H 0.0018 1.2618 0.4782 0.033 Uiso 1 1 calc R
C13 C 0.2195(7) 0.7222(7) 0.5622(3) 0.0285(13) Uani 1 1 d .
H13A H 0.2536 0.6591 0.5917 0.034 Uiso 1 1 calc R
H13B H 0.1351 0.7785 0.5718 0.034 Uiso 1 1 calc R
C21 C 0.3118(8) 1.3895(7) 0.6230(3) 0.0278(12) Uani 1 1 d .
H21 H 0.3746 1.4303 0.6488 0.033 Uiso 1 1 calc R

loop_
_atom_site_aniso_label
_atom_site_aniso_U_11
_atom_site_aniso_U_22
_atom_site_aniso_U_33
_atom_site_aniso_U_23
_atom_site_aniso_U_13
_atom_site_aniso_U_12
Br2 0.0195(2) 0.0213(3) 0.0277(2) 0.0010(2) -0.0028(2) -0.0049(2)
Ni1 0.0108(3) 0.0142(3) 0.0248(3) 0.0034(2) -0.0001(2) -0.0022(2)
C1 0.0115(17) 0.0142(19) 0.026(2) -0.0008(16) -0.0023(17) 0.0041(15)
N1 0.0120(15) 0.0157(17) 0.0201(18) 0.0001(14) -0.0001(13) 0.0016(13)
C11 0.0143(19) 0.0128(18) 0.032(3) 0.0000(17) -0.0020(18) 0.0035(15)
O1 0.0150(16) 0.0116(15) 0.048(3) 0.0014(17) -0.0007(16) 0.0024(13)
C2 0.019(2) 0.0118(18) 0.030(3) 0.0039(17) -0.0013(18) 0.0054(17)
C10 0.017(2) 0.0154(19) 0.023(2) 0.0012(17) -0.0005(17) 0.0019(16)
Br1 0.0237(3) 0.0311(3) 0.0248(2) 0.0084(2) 0.0037(2) -0.0013(2)
C14 0.0098(16) 0.0160(18) 0.026(2) 0.0014(18) -0.0021(15) 0.0031(14)
O2 0.0131(15) 0.0185(17) 0.038(2) 0.0035(16) -0.0033(15) 0.0027(14)
N2 0.0114(15) 0.0177(17) 0.0222(19) 0.0019(15) 0.0022(14) 0.0046(13)
C16 0.016(2) 0.017(2) 0.032(3) 0.0061(19) -0.0006(19) 0.0063(18)
C23 0.017(2) 0.0090(17) 0.032(3) 0.0052(17) 0.0050(19) 0.0020(15)
C9 0.0079(16) 0.0171(19) 0.027(2) -0.0028(18) -0.0028(15) 0.0021(15)
C19 0.024(2) 0.018(2) 0.041(3) 0.004(2) 0.010(2) -0.0064(18)
C18 0.019(2) 0.015(2) 0.034(3) 0.0042(19) 0.005(2) 0.0015(17)
C8 0.015(2) 0.020(2) 0.031(3) -0.0041(19) 0.0015(19) 0.0018(17)
C20 0.030(3) 0.018(2) 0.034(3) 0.001(2) 0.012(2) 0.005(2)
C15 0.015(2) 0.018(2) 0.028(2) 0.0060(19) 0.0020(17) 0.0087(17)
C6 0.020(2) 0.027(3) 0.028(3) -0.002(2) -0.002(2) 0.011(2)
C12 0.015(2) 0.0127(19) 0.061(4) -0.003(2) -0.007(2) -0.0044(16)
C3 0.035(3) 0.012(2) 0.037(3) 0.002(2) 0.007(3) 0.000(2)
C7 0.015(2) 0.027(3) 0.030(3) 0.001(2) 0.0018(19) 0.0053(19)
C22 0.018(2) 0.0133(19) 0.040(3) 0.0049(19) 0.003(2) 0.0013(16)
C4 0.020(2) 0.014(2) 0.027(2) 0.0009(17) -0.0017(19) 0.0032(17)
C5 0.024(2) 0.018(2) 0.027(2) -0.0040(19) -0.002(2) 0.0061(18)
C17 0.015(2) 0.020(2) 0.048(4) 0.002(2) -0.003(2) 0.0018(18)
C13 0.015(2) 0.022(3) 0.048(4) 0.009(2) 0.003(2) -0.007(2)
C21 0.034(3) 0.019(2) 0.031(3) -0.001(2) 0.004(2) 0.005(2)

loop_
_atom_type_symbol
_atom_type_description
_atom_type_scat_dispersion_real
_atom_type_scat_dispersion_imag
_atom_type_scat_source
C C 0.0033 0.0016 'International Tables Vol C Tables 4.2.6.8 and 6.1.1.4'
H H 0.0000 0.0000 'International Tables Vol C Tables 4.2.6.8 and 6.1.1.4'
Br Br -0.2901 2.4595 'International Tables Vol C Tables 4.2.6.8 and 6.1.1.4'
N N 0.0061 0.0033 'International Tables Vol C Tables 4.2.6.8 and 6.1.1.4'
Ni Ni 0.3393 1.1124 'International Tables Vol C Tables 4.2.6.8 and 6.1.1.4'
O O 0.0106 0.0060 'International Tables Vol C Tables 4.2.6.8 and 6.1.1.4'

loop_
_geom_angle_atom_site_label_1
_geom_angle_atom_site_label_2
_geom_angle_atom_site_label_3
_geom_angle
N1 Ni1 Br2 100.22(14)
N1 Ni1 Br1 124.10(14)
N1 Ni1 N2 90.77(19)
Br1 Ni1 Br2 117.13(4)
N2 Ni1 Br2 122.24(15)
N2 Ni1 Br1 101.14(14)
N1 C1 H1 111.6
N1 C1 C2 104.1(4)
N1 C1 C9 113.2(5)
C2 C1 H1 111.6
C9 C1 H1 111.6
C9 C1 C2 104.4(4)
C1 N1 Ni1 124.8(4)
C10 N1 Ni1 127.7(4)
C10 N1 C1 107.2(5)
C10 C11 C12 115.8(5)
C10 C11 C13 117.7(5)
C14 C11 C10 117.3(5)
C14 C11 C12 119.7(5)
C14 C11 C13 115.9(5)
C12 C11 C13 56.4(5)
C10 O1 C2 107.5(4)
C1 C2 H2 111.4
O1 C2 C1 103.4(4)
O1 C2 H2 111.4
O1 C2 C3 110.9(5)
C3 C2 C1 108.1(5)
C3 C2 H2 111.4
N1 C10 C11 127.2(5)
N1 C10 O1 117.8(5)
O1 C10 C11 114.9(5)
O2 C14 C11 114.3(5)
N2 C14 C11 128.8(5)
N2 C14 O2 116.9(5)
C14 O2 C16 107.2(4)
C14 N2 Ni1 127.5(4)
C14 N2 C15 107.9(4)
C15 N2 Ni1 124.5(4)
O2 C16 H16 112.0
O2 C16 C15 101.9(4)
O2 C16 C17 110.9(5)
C15 C16 H16 112.0
C17 C16 H16 112.0
C17 C16 C15 107.5(5)
C18 C23 C15 110.6(5)
C22 C23 C18 120.9(6)
C22 C23 C15 128.5(5)
C8 C9 C1 127.5(5)
C8 C9 C4 121.3(5)
C4 C9 C1 111.1(5)
C18 C19 H19 120.4
C20 C19 H19 120.4
C20 C19 C18 119.3(6)
C23 C18 C19 119.8(6)
C23 C18 C17 111.0(5)
C19 C18 C17 129.2(6)
C9 C8 H8 120.4
C7 C8 C9 119.2(6)
C7 C8 H8 120.4
C19 C20 H20 119.4
C19 C20 C21 121.1(6)
C21 C20 H20 119.4
N2 C15 C16 103.0(5)
N2 C15 C23 111.4(5)
N2 C15 H15 112.6
C16 C15 H15 112.6
C23 C15 C16 104.0(5)
C23 C15 H15 112.6
C7 C6 H6 119.6
C5 C6 H6 119.6
C5 C6 C7 120.9(6)
C11 C12 H12A 117.5
C11 C12 H12B 117.5
H12A C12 H12B 114.6
C13 C12 C11 62.5(4)
C13 C12 H12A 117.5
C13 C12 H12B 117.5
C2 C3 H3A 110.7
C2 C3 H3B 110.7
H3A C3 H3B 108.8
C4 C3 C2 105.2(5)
C4 C3 H3A 110.7
C4 C3 H3B 110.7
C8 C7 C6 119.8(6)
C8 C7 H7 120.1
C6 C7 H7 120.1
C23 C22 H22 120.6
C23 C22 C21 118.8(6)
C21 C22 H22 120.6
C9 C4 C3 111.2(5)
C5 C4 C9 120.0(6)
C5 C4 C3 128.9(5)
C6 C5 H5 120.6
C4 C5 C6 118.7(5)
C4 C5 H5 120.6
C16 C17 C18 103.8(5)
C16 C17 H17A 111.0
C16 C17 H17B 111.0
C18 C17 H17A 111.0
C18 C17 H17B 111.0
H17A C17 H17B 109.0
C11 C13 H13A 117.7
C11 C13 H13B 117.7
C12 C13 C11 61.2(4)
C12 C13 H13A 117.7
C12 C13 H13B 117.7
H13A C13 H13B 114.8
C20 C21 C22 120.1(7)
C20 C21 H21 119.9
C22 C21 H21 119.9

loop_
_geom_bond_atom_site_label_1
_geom_bond_atom_site_label_2
_geom_bond_distance
Br2 Ni1 2.3747(10)
Ni1 N1 1.973(5)
Ni1 Br1 2.3583(10)
Ni1 N2 1.981(5)
C1 H1 1.0000
C1 N1 1.471(7)
C1 C2 1.544(8)
C1 C9 1.516(8)
N1 C10 1.293(7)
C11 C10 1.479(8)
C11 C14 1.459(7)
C11 C12 1.530(8)
C11 C13 1.549(9)
O1 C2 1.459(7)
O1 C10 1.323(7)
C2 H2 1.0000
C2 C3 1.534(9)
C14 O2 1.344(7)
C14 N2 1.266(7)
O2 C16 1.479(7)
N2 C15 1.496(7)
C16 H16 1.0000
C16 C15 1.542(9)
C16 C17 1.521(9)
C23 C18 1.391(8)
C23 C15 1.509(9)
C23 C22 1.380(9)
C9 C8 1.389(9)
C9 C4 1.402(8)
C19 H19 0.9500
C19 C18 1.404(9)
C19 C20 1.369(11)
C18 C17 1.522(10)
C8 H8 0.9500
C8 C7 1.374(9)
C20 H20 0.9500
C20 C21 1.384(10)
C15 H15 1.0000
C6 H6 0.9500
C6 C7 1.419(10)
C6 C5 1.392(10)
C12 H12A 0.9900
C12 H12B 0.9900
C12 C13 1.454(12)
C3 H3A 0.9900
C3 H3B 0.9900
C3 C4 1.504(9)
C7 H7 0.9500
C22 H22 0.9500
C22 C21 1.405(9)
C4 C5 1.388(9)
C5 H5 0.9500
C17 H17A 0.9900
C17 H17B 0.9900
C13 H13A 0.9900
C13 H13B 0.9900
C21 H21 0.9500

loop_
_geom_torsion_atom_site_label_1
_geom_torsion_atom_site_label_2
_geom_torsion_atom_site_label_3
_geom_torsion_atom_site_label_4
_geom_torsion
Ni1 N1 C10 C11 7.4(9)
Ni1 N1 C10 O1 -173.6(4)
Ni1 N2 C15 C16 163.3(4)
Ni1 N2 C15 C23 -85.7(5)
C1 N1 C10 C11 -178.4(6)
C1 N1 C10 O1 0.6(7)
C1 C2 C3 C4 -0.2(7)
C1 C9 C8 C7 179.7(5)
C1 C9 C4 C3 -0.5(7)
C1 C9 C4 C5 180.0(5)
N1 C1 C2 O1 1.2(6)
N1 C1 C2 C3 118.9(5)
N1 C1 C9 C8 67.1(7)
N1 C1 C9 C4 -112.2(5)
C11 C14 O2 C16 -173.2(5)
C11 C14 N2 Ni1 9.2(10)
C11 C14 N2 C15 -174.7(6)
O1 C2 C3 C4 112.5(6)
C2 C1 N1 Ni1 173.3(4)
C2 C1 N1 C10 -1.1(6)
C2 C1 C9 C8 179.6(6)
C2 C1 C9 C4 0.3(6)
C2 O1 C10 N1 0.3(8)
C2 O1 C10 C11 179.4(5)
C2 C3 C4 C9 0.4(7)
C2 C3 C4 C5 179.9(6)
C10 C11 C14 O2 174.3(5)
C10 C11 C14 N2 -7.7(10)
C10 C11 C12 C13 107.3(6)
C10 C11 C13 C12 -104.0(6)
C10 O1 C2 C1 -1.0(6)
C10 O1 C2 C3 -116.6(5)
C14 C11 C10 N1 -1.3(9)
C14 C11 C10 O1 179.8(5)
C14 C11 C12 C13 -103.0(7)
C14 C11 C13 C12 109.8(6)
C14 O2 C16 C15 -15.5(6)
C14 O2 C16 C17 -129.6(6)
C14 N2 C15 C16 -12.9(7)
C14 N2 C15 C23 98.1(6)
O2 C14 N2 Ni1 -172.8(4)
O2 C14 N2 C15 3.3(8)
O2 C16 C15 N2 16.6(6)
O2 C16 C15 C23 -99.8(5)
O2 C16 C17 C18 93.8(6)
N2 C14 O2 C16 8.5(8)
C23 C18 C17 C16 10.7(7)
C23 C22 C21 C20 -0.7(9)
C9 C1 N1 Ni1 -74.0(5)
C9 C1 N1 C10 111.7(5)
C9 C1 C2 O1 -117.7(5)
C9 C1 C2 C3 -0.1(6)
C9 C8 C7 C6 -0.9(9)
C9 C4 C5 C6 1.6(9)
C19 C18 C17 C16 -169.1(6)
C19 C20 C21 C22 1.1(10)
C18 C23 C15 N2 -120.8(5)
C18 C23 C15 C16 -10.4(6)
C18 C23 C22 C21 0.0(9)
C18 C19 C20 C21 -0.9(10)
C8 C9 C4 C3 -179.8(6)
C8 C9 C4 C5 0.6(9)
C20 C19 C18 C23 0.2(9)
C20 C19 C18 C17 180.0(6)
C15 C16 C17 C18 -16.8(6)
C15 C23 C18 C19 179.7(5)
C15 C23 C18 C17 -0.1(7)
C15 C23 C22 C21 -179.4(6)
C12 C11 C10 N1 149.2(7)
C12 C11 C10 O1 -29.8(8)
C12 C11 C14 O2 25.0(9)
C12 C11 C14 N2 -156.9(7)
C3 C4 C5 C6 -177.8(6)
C7 C6 C5 C4 -3.6(9)
C22 C23 C18 C19 0.2(8)
C22 C23 C18 C17 -179.6(5)
C22 C23 C15 N2 58.7(8)
C22 C23 C15 C16 169.0(5)
C4 C9 C8 C7 -1.0(9)
C5 C6 C7 C8 3.2(9)
C17 C16 C15 N2 133.2(5)
C17 C16 C15 C23 16.9(6)
C13 C11 C10 N1 -147.0(6)
C13 C11 C10 O1 34.0(8)
C13 C11 C14 O2 -39.4(8)
C13 C11 C14 N2 138.6(7)

loop_
_twin_individual_id
_twin_individual_mass_fraction_refined
1 0.5020(14)
2 0.4980(14)
